data_4034302
loop_
_publ_author_name
'Isla, Helena'
'Saleh, Nidal'
'Ou-Yang, Jiang-Kun'
'Dhbaibi, Kais'
'Jean, Marion'
'Dziurka, Magdalena'
'Favereau, Ludovic'
'Vanthuyne, Nicolas'
'Toupet, Lo\"ic'
'Jamoussi, Bassem'
'Srebro-Hooper, Monika'
'Crassous, Jeanne'

_publ_section_title
;
 Bis-4-aza[6]helicene: A Bis-helicenic 2,2'-Bipyridine with Chemically
 Triggered Chiroptical Switching Activity.
;
_journal_issue 9
_journal_name_full 'The Journal of organic chemistry'
_journal_page_first 5383
_journal_page_last 5393
_journal_paper_doi 10.1021/acs.joc.9b00389
_journal_volume 84
_journal_year 2019
_chemical_formula_sum 'C25 H14 N'
_chemical_formula_weight 328.37
_space_group_IT_number 56
_space_group_name_Hall '-P 2ab 2ac'
_space_group_name_H-M_alt 'P c c n'
_symmetry_cell_setting orthorhombic
_symmetry_space_group_name_H-M 'P c c n'
_atom_sites_solution_hydrogens difmap
_atom_sites_solution_primary direct
_atom_sites_solution_secondary difmap
_audit_creation_method SHELXL-97
_cell_angle_alpha 90.00
_cell_angle_beta 90.00
_cell_angle_gamma 90.00
_cell_formula_units_Z 8
_cell_length_a 26.4070(10)
_cell_length_b 16.6742(8)
_cell_length_c 7.0484(4)
_cell_measurement_reflns_used 14282
_cell_measurement_temperature 140(2)
_cell_measurement_theta_max 27.5
_cell_measurement_theta_min 3.23
_cell_volume 3103.5(3)
_computing_cell_refinement 'CrysAlis RED, Oxford Diffraction Ltd.,Version 1.171.35.11'
_computing_data_collection 'CrysAlis CCD, Oxford Diffraction Ltd.,Version 1.171.35.11'
_computing_data_reduction 'CrysAlis RED, Oxford Diffraction Ltd.,Version 1.171.35.11'
_computing_molecular_graphics 'MERCURY 2.4.5(CCDC, 2011)'
_computing_publication_material 'WINGX (Farrugia, 1999)'
_computing_structure_refinement 'SHELXL-97 (Sheldrick, 1997)'
_computing_structure_solution 'SIR-97_(Altomare & al., 1999)'
_diffrn_ambient_temperature 140(2)
_diffrn_detector_area_resol_mean 16.1852
_diffrn_measured_fraction_theta_full 0.998
_diffrn_measured_fraction_theta_max 0.998
_diffrn_measurement_device_type 'CCD Saphire 3 Xcalibur'
_diffrn_measurement_method 'omega scan'
_diffrn_radiation_monochromator graphite
_diffrn_radiation_source 'fine-focus sealed tube'
_diffrn_radiation_type MoK\a
_diffrn_radiation_wavelength 0.71073
_diffrn_reflns_av_R_equivalents 0.1300
_diffrn_reflns_av_sigmaI/netI 0.0856
_diffrn_reflns_limit_h_max 33
_diffrn_reflns_limit_h_min -33
_diffrn_reflns_limit_k_max 21
_diffrn_reflns_limit_k_min -21
_diffrn_reflns_limit_l_max 8
_diffrn_reflns_limit_l_min -9
_diffrn_reflns_number 23618
_diffrn_reflns_theta_full 26.99
_diffrn_reflns_theta_max 26.99
_diffrn_reflns_theta_min 3.23
_exptl_absorpt_coefficient_mu 0.081
_exptl_absorpt_correction_type none
_exptl_crystal_colour yellow
_exptl_crystal_density_diffrn 1.406
_exptl_crystal_density_method 'not measured'
_exptl_crystal_description prism
_exptl_crystal_F_000 1368
_exptl_crystal_size_max 0.223
_exptl_crystal_size_mid 0.091
_exptl_crystal_size_min 0.052
_refine_diff_density_max 0.220
_refine_diff_density_min -0.208
_refine_diff_density_rms 0.049
_refine_ls_extinction_method none
_refine_ls_goodness_of_fit_ref 0.987
_refine_ls_hydrogen_treatment constr
_refine_ls_matrix_type full
_refine_ls_number_parameters 235
_refine_ls_number_reflns 3373
_refine_ls_number_restraints 0
_refine_ls_restrained_S_all 0.987
_refine_ls_R_factor_all 0.1279
_refine_ls_R_factor_gt 0.0560
_refine_ls_shift/su_max 0.000
_refine_ls_shift/su_mean 0.000
_refine_ls_structure_factor_coef Fsqd
_refine_ls_weighting_details 'calc w=1/[\s^2^(Fo^2^)+(0.0534P)^2^+0.0000P] where P=(Fo^2^+2Fc^2^)/3'
_refine_ls_weighting_scheme calc
_refine_ls_wR_factor_gt 0.1074
_refine_ls_wR_factor_ref 0.1375
_reflns_number_gt 1847
_reflns_number_total 3373
_reflns_threshold_expression >2sigma(I)
_cod_data_source_file jo9b00389_si_002.cif
_cod_data_source_block nm551
_cod_depositor_comments
;
The following automatic conversions were performed:

data item '_symmetry_cell_setting' value 'Orthorhombic' was changed
to 'orthorhombic' in accordance with the
/home/data/users/saulius/crontab/automatic-downloads/current/ACS/lib/dictionaries/cif_core.dic
dictionary named 'cif_core.dic' version 2.4.2 last updated on
2011-04-26.

Automatic conversion script
Id: cif_fix_values 6909 2019-04-08 15:41:33Z antanas 
;
_cod_original_sg_symbol_H-M Pccn
_cod_database_code 4034302

loop_
_symmetry_equiv_pos_as_xyz
'x, y, z'
'-x+1/2, -y+1/2, z'
'x+1/2, -y, -z+1/2'
'-x, y+1/2, -z+1/2'
'-x, -y, -z'
'x-1/2, y-1/2, -z'
'-x-1/2, y, z-1/2'
'x, -y-1/2, z-1/2'

loop_
_atom_site_label
_atom_site_type_symbol
_atom_site_fract_x
_atom_site_fract_y
_atom_site_fract_z
_atom_site_U_iso_or_equiv
_atom_site_adp_type
_atom_site_occupancy
_atom_site_symmetry_multiplicity
_atom_site_calc_flag
_atom_site_refinement_flags
N1 N 0.68312(7) 0.23474(10) 0.5031(3) 0.0236(4) Uani 1 1 d .
C1 C 0.63910(8) 0.27694(13) 0.5161(3) 0.0235(5) Uani 1 1 d .
C2 C 0.59333(8) 0.23130(14) 0.5070(3) 0.0275(6) Uani 1 1 d .
H2 H 0.5943 0.1764 0.4715 0.033 Uiso 1 1 calc R
C3 C 0.54913(9) 0.26624(14) 0.5486(3) 0.0293(6) Uani 1 1 d .
H3 H 0.5191 0.2348 0.5466 0.035 Uiso 1 1 calc R
C4 C 0.54555(8) 0.34887(14) 0.5956(3) 0.0269(6) Uani 1 1 d .
C5 C 0.50066(9) 0.37911(15) 0.6769(4) 0.0338(6) Uani 1 1 d .
H5 H 0.4714 0.3462 0.6832 0.041 Uiso 1 1 calc R
C6 C 0.49907(9) 0.45474(16) 0.7461(4) 0.0372(7) Uani 1 1 d .
H6 H 0.4705 0.4717 0.8178 0.045 Uiso 1 1 calc R
C7 C 0.53914(9) 0.50875(15) 0.7133(4) 0.0330(6) Uani 1 1 d .
C8 C 0.53725(11) 0.58735(16) 0.7887(4) 0.0417(7) Uani 1 1 d .
H8 H 0.5091 0.6029 0.8641 0.050 Uiso 1 1 calc R
C9 C 0.57446(10) 0.64052(15) 0.7559(4) 0.0415(7) Uani 1 1 d .
H9 H 0.5756 0.6893 0.8254 0.050 Uiso 1 1 calc R
C10 C 0.61190(9) 0.62388(14) 0.6181(4) 0.0337(6) Uani 1 1 d .
C11 C 0.64643(10) 0.68446(15) 0.5646(4) 0.0428(7) Uani 1 1 d .
H11 H 0.6468 0.7334 0.6336 0.051 Uiso 1 1 calc R
C12 C 0.67890(10) 0.67505(15) 0.4189(4) 0.0405(7) Uani 1 1 d .
H12 H 0.7040 0.7145 0.3945 0.049 Uiso 1 1 calc R
C13 C 0.67537(9) 0.60573(14) 0.3015(4) 0.0326(6) Uani 1 1 d .
C14 C 0.70317(9) 0.60099(16) 0.1303(4) 0.0387(7) Uani 1 1 d .
H14 H 0.7271 0.6417 0.1015 0.046 Uiso 1 1 calc R
C15 C 0.69647(9) 0.54016(15) 0.0071(4) 0.0376(7) Uani 1 1 d .
H15 H 0.7157 0.5378 -0.1067 0.045 Uiso 1 1 calc R
C16 C 0.66088(9) 0.48037(14) 0.0482(4) 0.0324(6) Uani 1 1 d .
H16 H 0.6548 0.4388 -0.0412 0.039 Uiso 1 1 calc R
C17 C 0.63495(9) 0.48123(13) 0.2149(3) 0.0281(6) Uani 1 1 d .
H17 H 0.6118 0.4391 0.2417 0.034 Uiso 1 1 calc R
C18 C 0.64158(8) 0.54323(14) 0.3494(3) 0.0267(6) Uani 1 1 d .
C19 C 0.61327(9) 0.54862(13) 0.5259(3) 0.0284(6) Uani 1 1 d .
C20 C 0.58144(9) 0.48508(14) 0.6009(3) 0.0276(6) Uani 1 1 d .
C21 C 0.58806(9) 0.39913(13) 0.5727(3) 0.0258(6) Uani 1 1 d .
C22 C 0.63697(8) 0.36061(13) 0.5458(3) 0.0241(5) Uani 1 1 d .
C23 C 0.68412(8) 0.39922(14) 0.5703(3) 0.0254(5) Uani 1 1 d .
H23 H 0.6853 0.4553 0.5940 0.030 Uiso 1 1 calc R
C24 C 0.72781(8) 0.35664(13) 0.5600(3) 0.0248(6) Uani 1 1 d .
H24 H 0.7594 0.3828 0.5769 0.030 Uiso 1 1 calc R
C25 C 0.72623(8) 0.27401(13) 0.5245(3) 0.0224(5) Uani 1 1 d .

loop_
_atom_site_aniso_label
_atom_site_aniso_U_11
_atom_site_aniso_U_22
_atom_site_aniso_U_33
_atom_site_aniso_U_23
_atom_site_aniso_U_13
_atom_site_aniso_U_12
N1 0.0212(11) 0.0237(10) 0.0259(11) 0.0022(9) -0.0017(8) 0.0011(8)
C1 0.0245(13) 0.0259(13) 0.0201(13) 0.0024(10) -0.0027(10) 0.0010(10)
C2 0.0238(14) 0.0308(14) 0.0280(14) -0.0015(11) -0.0023(10) -0.0001(10)
C3 0.0253(14) 0.0325(15) 0.0302(14) 0.0035(12) -0.0035(11) -0.0058(10)
C4 0.0231(13) 0.0329(14) 0.0247(14) 0.0041(11) -0.0013(10) 0.0038(10)
C5 0.0244(14) 0.0447(16) 0.0322(14) 0.0091(13) 0.0012(11) 0.0040(11)
C6 0.0294(15) 0.0492(17) 0.0329(16) 0.0049(13) 0.0072(12) 0.0157(13)
C7 0.0333(15) 0.0375(15) 0.0281(14) 0.0022(12) -0.0006(11) 0.0119(12)
C8 0.0473(18) 0.0427(17) 0.0350(17) -0.0044(13) 0.0007(13) 0.0211(14)
C9 0.0493(19) 0.0326(16) 0.0425(18) -0.0144(13) -0.0065(14) 0.0132(13)
C10 0.0356(15) 0.0277(14) 0.0378(16) -0.0041(12) -0.0114(12) 0.0103(12)
C11 0.0489(19) 0.0272(15) 0.052(2) -0.0099(13) -0.0149(15) 0.0048(12)
C12 0.0413(17) 0.0263(15) 0.054(2) 0.0043(13) -0.0108(15) -0.0026(12)
C13 0.0305(15) 0.0262(14) 0.0410(17) 0.0050(13) -0.0065(12) 0.0027(11)
C14 0.0318(15) 0.0334(16) 0.0509(19) 0.0130(14) -0.0008(13) -0.0054(12)
C15 0.0350(15) 0.0427(16) 0.0351(16) 0.0068(14) 0.0063(13) 0.0020(12)
C16 0.0307(14) 0.0353(15) 0.0311(16) 0.0012(12) 0.0019(12) 0.0000(11)
C17 0.0256(13) 0.0238(13) 0.0350(15) 0.0011(11) 0.0004(11) 0.0032(10)
C18 0.0223(13) 0.0255(13) 0.0321(15) 0.0047(11) -0.0042(11) 0.0046(10)
C19 0.0266(13) 0.0253(13) 0.0334(15) 0.0003(12) -0.0079(11) 0.0078(10)
C20 0.0266(14) 0.0309(14) 0.0252(14) -0.0002(11) -0.0032(11) 0.0096(11)
C21 0.0285(14) 0.0267(14) 0.0221(13) 0.0018(10) -0.0008(10) 0.0039(10)
C22 0.0255(13) 0.0259(13) 0.0208(13) 0.0010(10) 0.0001(10) 0.0041(10)
C23 0.0258(14) 0.0227(12) 0.0277(14) 0.0004(10) 0.0018(11) 0.0007(10)
C24 0.0205(13) 0.0252(14) 0.0288(14) 0.0027(11) 0.0012(10) -0.0006(10)
C25 0.0219(13) 0.0231(13) 0.0222(14) 0.0003(11) 0.0003(10) 0.0011(9)

loop_
_atom_type_symbol
_atom_type_description
_atom_type_scat_dispersion_real
_atom_type_scat_dispersion_imag
_atom_type_scat_source
C C 0.0033 0.0016 'International Tables Vol C Tables 4.2.6.8 and 6.1.1.4'
H H 0.0000 0.0000 'International Tables Vol C Tables 4.2.6.8 and 6.1.1.4'
N N 0.0061 0.0033 'International Tables Vol C Tables 4.2.6.8 and 6.1.1.4'

loop_
_geom_angle_atom_site_label_1
_geom_angle_atom_site_label_2
_geom_angle_atom_site_label_3
_geom_angle
_geom_angle_site_symmetry_3
C25 N1 C1 118.13(18) .
N1 C1 C22 123.7(2) .
N1 C1 C2 116.33(19) .
C22 C1 C2 119.9(2) .
C3 C2 C1 119.8(2) .
C3 C2 H2 120.1 .
C1 C2 H2 120.1 .
C2 C3 C4 122.1(2) .
C2 C3 H3 118.9 .
C4 C3 H3 118.9 .
C5 C4 C21 120.2(2) .
C5 C4 C3 119.9(2) .
C21 C4 C3 119.8(2) .
C6 C5 C4 120.4(2) .
C6 C5 H5 119.8 .
C4 C5 H5 119.8 .
C5 C6 C7 120.9(2) .
C5 C6 H6 119.6 .
C7 C6 H6 119.6 .
C6 C7 C8 120.3(2) .
C6 C7 C20 120.2(2) .
C8 C7 C20 119.5(2) .
C9 C8 C7 121.4(3) .
C9 C8 H8 119.3 .
C7 C8 H8 119.3 .
C8 C9 C10 120.0(2) .
C8 C9 H9 120.0 .
C10 C9 H9 120.0 .
C11 C10 C9 119.6(2) .
C11 C10 C19 119.7(2) .
C9 C10 C19 120.5(2) .
C12 C11 C10 122.1(2) .
C12 C11 H11 119.0 .
C10 C11 H11 119.0 .
C11 C12 C13 119.7(2) .
C11 C12 H12 120.1 .
C13 C12 H12 120.1 .
C14 C13 C18 119.4(2) .
C14 C13 C12 120.4(2) .
C18 C13 C12 120.1(2) .
C15 C14 C13 121.6(2) .
C15 C14 H14 119.2 .
C13 C14 H14 119.2 .
C14 C15 C16 119.4(2) .
C14 C15 H15 120.3 .
C16 C15 H15 120.3 .
C17 C16 C15 120.6(2) .
C17 C16 H16 119.7 .
C15 C16 H16 119.7 .
C16 C17 C18 121.6(2) .
C16 C17 H17 119.2 .
C18 C17 H17 119.2 .
C17 C18 C13 117.2(2) .
C17 C18 C19 123.7(2) .
C13 C18 C19 118.9(2) .
C10 C19 C20 117.7(2) .
C10 C19 C18 117.5(2) .
C20 C19 C18 124.3(2) .
C7 C20 C19 117.0(2) .
C7 C20 C21 116.2(2) .
C19 C20 C21 126.8(2) .
C4 C21 C22 117.3(2) .
C4 C21 C20 118.3(2) .
C22 C21 C20 123.9(2) .
C23 C22 C1 115.7(2) .
C23 C22 C21 124.4(2) .
C1 C22 C21 119.4(2) .
C24 C23 C22 120.3(2) .
C24 C23 H23 119.8 .
C22 C23 H23 119.8 .
C23 C24 C25 119.9(2) .
C23 C24 H24 120.0 .
C25 C24 H24 120.0 .
N1 C25 C24 122.2(2) .
N1 C25 C25 117.4(2) 2_655
C24 C25 C25 120.2(2) 2_655

loop_
_geom_bond_atom_site_label_1
_geom_bond_atom_site_label_2
_geom_bond_distance
_geom_bond_site_symmetry_2
N1 C25 1.322(3) .
N1 C1 1.362(3) .
C1 C22 1.412(3) .
C1 C2 1.430(3) .
C2 C3 1.337(3) .
C2 H2 0.9500 .
C3 C4 1.420(3) .
C3 H3 0.9500 .
C4 C5 1.410(3) .
C4 C21 1.410(3) .
C5 C6 1.353(3) .
C5 H5 0.9500 .
C6 C7 1.409(3) .
C6 H6 0.9500 .
C7 C8 1.415(3) .
C7 C20 1.425(3) .
C8 C9 1.344(3) .
C8 H8 0.9500 .
C9 C10 1.413(3) .
C9 H9 0.9500 .
C10 C11 1.412(4) .
C10 C19 1.414(3) .
C11 C12 1.347(4) .
C11 H11 0.9500 .
C12 C13 1.424(3) .
C12 H12 0.9500 .
C13 C14 1.415(4) .
C13 C18 1.413(3) .
C14 C15 1.347(3) .
C14 H14 0.9500 .
C15 C16 1.400(3) .
C15 H15 0.9500 .
C16 C17 1.360(3) .
C16 H16 0.9500 .
C17 C18 1.413(3) .
C17 H17 0.9500 .
C18 C19 1.454(3) .
C19 C20 1.452(3) .
C20 C21 1.457(3) .
C21 C22 1.455(3) .
C22 C23 1.412(3) .
C23 C24 1.357(3) .
C23 H23 0.9500 .
C24 C25 1.401(3) .
C24 H24 0.9500 .
C25 C25 1.489(4) 2_655

loop_
_geom_torsion_atom_site_label_1
_geom_torsion_atom_site_label_2
_geom_torsion_atom_site_label_3
_geom_torsion_atom_site_label_4
_geom_torsion
_geom_torsion_site_symmetry_4
C25 N1 C1 C22 1.8(3) .
C25 N1 C1 C2 -175.3(2) .
N1 C1 C2 C3 169.4(2) .
C22 C1 C2 C3 -7.8(3) .
C1 C2 C3 C4 2.3(4) .
C2 C3 C4 C5 -166.5(2) .
C2 C3 C4 C21 9.2(3) .
C21 C4 C5 C6 -4.8(4) .
C3 C4 C5 C6 170.9(2) .
C4 C5 C6 C7 9.7(4) .
C5 C6 C7 C8 -179.2(2) .
C5 C6 C7 C20 2.0(4) .
C6 C7 C8 C9 -178.5(2) .
C20 C7 C8 C9 0.3(4) .
C7 C8 C9 C10 11.3(4) .
C8 C9 C10 C11 170.8(2) .
C8 C9 C10 C19 -5.7(4) .
C9 C10 C11 C12 -172.0(2) .
C19 C10 C11 C12 4.5(4) .
C10 C11 C12 C13 6.5(4) .
C11 C12 C13 C14 169.4(2) .
C11 C12 C13 C18 -6.6(4) .
C18 C13 C14 C15 3.2(4) .
C12 C13 C14 C15 -172.8(2) .
C13 C14 C15 C16 0.5(4) .
C14 C15 C16 C17 -3.2(4) .
C15 C16 C17 C18 2.1(4) .
C16 C17 C18 C13 1.6(3) .
C16 C17 C18 C19 177.4(2) .
C14 C13 C18 C17 -4.2(3) .
C12 C13 C18 C17 171.9(2) .
C14 C13 C18 C19 179.9(2) .
C12 C13 C18 C19 -4.1(3) .
C11 C10 C19 C20 172.5(2) .
C9 C10 C19 C20 -11.0(3) .
C11 C10 C19 C18 -14.9(3) .
C9 C10 C19 C18 161.6(2) .
C17 C18 C19 C10 -161.1(2) .
C13 C18 C19 C10 14.5(3) .
C17 C18 C19 C20 10.9(4) .
C13 C18 C19 C20 -173.4(2) .
C6 C7 C20 C19 162.1(2) .
C8 C7 C20 C19 -16.7(3) .
C6 C7 C20 C21 -17.7(3) .
C8 C7 C20 C21 163.5(2) .
C10 C19 C20 C7 21.7(3) .
C18 C19 C20 C7 -150.4(2) .
C10 C19 C20 C21 -158.6(2) .
C18 C19 C20 C21 29.4(4) .
C5 C4 C21 C22 161.1(2) .
C3 C4 C21 C22 -14.6(3) .
C5 C4 C21 C20 -11.4(3) .
C3 C4 C21 C20 172.9(2) .
C7 C20 C21 C4 22.1(3) .
C19 C20 C21 C4 -157.7(2) .
C7 C20 C21 C22 -149.9(2) .
C19 C20 C21 C22 30.4(4) .
N1 C1 C22 C23 -2.6(3) .
C2 C1 C22 C23 174.3(2) .
N1 C1 C22 C21 -175.1(2) .
C2 C1 C22 C21 1.9(3) .
C4 C21 C22 C23 -162.6(2) .
C20 C21 C22 C23 9.4(4) .
C4 C21 C22 C1 9.2(3) .
C20 C21 C22 C1 -178.8(2) .
C1 C22 C23 C24 1.6(3) .
C21 C22 C23 C24 173.6(2) .
C22 C23 C24 C25 0.2(3) .
C1 N1 C25 C24 0.1(3) .
C1 N1 C25 C25 175.48(14) 2_655
C23 C24 C25 N1 -1.1(3) .
C23 C24 C25 C25 -176.32(16) 2_655
